data_4336364
loop_
_publ_author_name
'Justin A. Bogart'
'Andrew J. Lewis'
'Scott A. Medling'
'Nicholas A. Piro'
'Patrick J. Carroll'
'Corwin H. Booth'
'Eric J. Schelter'

_publ_section_title
;
 Homoleptic Cerium(III) and Cerium(IV) Nitroxide Complexes: Significant
 Stabilization of the 4+ Oxidation State
;
_journal_name_full 'Inorganic Chemistry'
_journal_page_first 11600
_journal_page_last 11607
_journal_paper_doi 10.1021/ic401974t
_journal_volume 52
_journal_year 2013
_chemical_formula_sum 'C54 H78 Ce2 N12 O6'
_chemical_formula_weight 1271.52
_space_group_IT_number 14
_symmetry_cell_setting monoclinic
_symmetry_Int_Tables_number 14
_symmetry_space_group_name_Hall '-P 2yn'
_symmetry_space_group_name_H-M 'P 1 21/n 1'
_atom_sites_solution_hydrogens geom
_atom_sites_solution_primary direct
_audit_creation_method SHELXL-97
_cell_angle_alpha 90.00
_cell_angle_beta 101.858(3)
_cell_angle_gamma 90.00
_cell_formula_units_Z 2
_cell_length_a 13.0570(8)
_cell_length_b 16.7150(10)
_cell_length_c 13.6361(8)
_cell_measurement_temperature 143(1)
_cell_volume 2912.5(3)
_computing_data_collection 'Bruker APEX2'
_computing_data_reduction 'Bruker SAINT'
_computing_structure_refinement 'SHELXL-97 (Sheldrick, 2008)'
_computing_structure_solution 'SHELXS-97 (Sheldrick, 2008)'
_diffrn_ambient_temperature 143(1)
_diffrn_measured_fraction_theta_full 0.996
_diffrn_measured_fraction_theta_max 0.996
_diffrn_measurement_device 'CCD Area Detector'
_diffrn_measurement_device_type 'Bruker APEXII'
_diffrn_measurement_method 'phi and omega scans'
_diffrn_radiation_monochromator graphite
_diffrn_radiation_source 'sealed tube'
_diffrn_radiation_type MoK\a
_diffrn_radiation_wavelength 0.71073
_diffrn_reflns_av_R_equivalents 0.0456
_diffrn_reflns_av_sigmaI/netI 0.0186
_diffrn_reflns_limit_h_max 16
_diffrn_reflns_limit_h_min -16
_diffrn_reflns_limit_k_max 21
_diffrn_reflns_limit_k_min -21
_diffrn_reflns_limit_l_max 17
_diffrn_reflns_limit_l_min -17
_diffrn_reflns_number 75441
_diffrn_reflns_theta_full 27.55
_diffrn_reflns_theta_max 27.55
_diffrn_reflns_theta_min 1.95
_exptl_absorpt_coefficient_mu 1.600
_exptl_absorpt_correction_T_max 0.7456
_exptl_absorpt_correction_T_min 0.6238
_exptl_absorpt_correction_type multi-scan
_exptl_absorpt_process_details '(SADABS; Sheldrick, 2007)'
_exptl_crystal_density_diffrn 1.450
_exptl_crystal_F_000 1300
_exptl_crystal_size_max 0.44
_exptl_crystal_size_mid 0.32
_exptl_crystal_size_min 0.24
_refine_diff_density_max 1.403
_refine_diff_density_min -0.974
_refine_diff_density_rms 0.093
_refine_ls_extinction_method none
_refine_ls_goodness_of_fit_ref 1.189
_refine_ls_hydrogen_treatment constr
_refine_ls_matrix_type full
_refine_ls_number_parameters 344
_refine_ls_number_reflns 6691
_refine_ls_number_restraints 0
_refine_ls_restrained_S_all 1.189
_refine_ls_R_factor_all 0.0375
_refine_ls_R_factor_gt 0.0296
_refine_ls_shift/su_max 0.001
_refine_ls_shift/su_mean 0.000
_refine_ls_structure_factor_coef Fsqd
_refine_ls_weighting_details 'calc w=1/[\s^2^(Fo^2^)+(0.0224P)^2^+5.4114P] where P=(Fo^2^+2Fc^2^)/3'
_refine_ls_weighting_scheme calc
_refine_ls_wR_factor_gt 0.0676
_refine_ls_wR_factor_ref 0.0757
_reflns_number_gt 5875
_reflns_number_total 6691
_reflns_threshold_expression >2sigma(I)
_cod_data_source_file ic401974t_si_002_1.cif
_cod_data_source_block UP4084
_cod_original_sg_symbol_H-M 'P 21/n '
_cod_database_code 4336364

loop_
_symmetry_equiv_pos_as_xyz
'x, y, z'
'-x+1/2, y+1/2, -z+1/2'
'-x, -y, -z'
'x-1/2, -y-1/2, z-1/2'

loop_
_atom_site_label
_atom_site_type_symbol
_atom_site_fract_x
_atom_site_fract_y
_atom_site_fract_z
_atom_site_U_iso_or_equiv
_atom_site_adp_type
_atom_site_occupancy
_atom_site_symmetry_multiplicity
_atom_site_calc_flag
_atom_site_refinement_flags
Ce1 Ce 0.482141(11) 0.478335(9) 0.352925(10) 0.02236(6) Uani 1 1 d .
N1 N 0.55508(19) 0.34878(15) 0.28763(17) 0.0297(5) Uani 1 1 d .
N2 N 0.71523(19) 0.40603(16) 0.3462(2) 0.0376(6) Uani 1 1 d .
N3 N 0.63752(19) 0.62602(15) 0.56826(18) 0.0302(5) Uani 1 1 d .
N4 N 0.50672(19) 0.62968(14) 0.42002(17) 0.0278(5) Uani 1 1 d .
N5 N 0.48291(18) 0.54622(14) 0.18024(17) 0.0262(5) Uani 1 1 d .
N6 N 0.3088(2) 0.51542(17) 0.1400(2) 0.0370(6) Uani 1 1 d .
O1 O 0.65845(16) 0.47413(11) 0.35206(17) 0.0313(4) Uani 1 1 d .
O2 O 0.45792(15) 0.57648(12) 0.47736(14) 0.0272(4) Uani 1 1 d .
O3 O 0.32889(16) 0.47488(12) 0.22998(16) 0.0322(5) Uani 1 1 d .
C1 C 0.4967(3) 0.2844(2) 0.2532(2) 0.0374(7) Uani 1 1 d .
H1 H 0.4244 0.2906 0.2385 0.050 Uiso 1 1 calc R
C2 C 0.5359(3) 0.2103(2) 0.2382(3) 0.0481(9) Uani 1 1 d .
H2 H 0.4922 0.1676 0.2143 0.064 Uiso 1 1 calc R
C3 C 0.6442(3) 0.2023(2) 0.2604(3) 0.0496(9) Uani 1 1 d .
H3 H 0.6739 0.1528 0.2522 0.066 Uiso 1 1 calc R
C4 C 0.7070(3) 0.2650(2) 0.2935(3) 0.0421(8) Uani 1 1 d .
H4 H 0.7793 0.2590 0.3062 0.056 Uiso 1 1 calc R
C5 C 0.6619(2) 0.34069(18) 0.3091(2) 0.0313(6) Uani 1 1 d .
C6 C 0.8304(2) 0.4170(2) 0.3755(3) 0.0467(9) Uani 1 1 d .
C7 C 0.8799(4) 0.3556(4) 0.4526(4) 0.0858(17) Uani 1 1 d .
H7A H 0.8418 0.3536 0.5057 0.129 Uiso 1 1 calc R
H7B H 0.9512 0.3703 0.4795 0.129 Uiso 1 1 calc R
H7C H 0.8780 0.3039 0.4214 0.129 Uiso 1 1 calc R
C8 C 0.8524(4) 0.4986(4) 0.4207(8) 0.150(4) Uani 1 1 d .
H8A H 0.8147 0.5380 0.3761 0.225 Uiso 1 1 calc R
H8B H 0.9261 0.5094 0.4312 0.225 Uiso 1 1 calc R
H8C H 0.8305 0.5007 0.4837 0.225 Uiso 1 1 calc R
C9 C 0.8767(5) 0.4140(6) 0.2838(5) 0.131(3) Uani 1 1 d .
H9A H 0.8729 0.3603 0.2584 0.197 Uiso 1 1 calc R
H9B H 0.9485 0.4307 0.3006 0.197 Uiso 1 1 calc R
H9C H 0.8383 0.4491 0.2336 0.197 Uiso 1 1 calc R
C10 C 0.7358(3) 0.6431(2) 0.6169(2) 0.0387(7) Uani 1 1 d .
H10 H 0.7560 0.6273 0.6835 0.051 Uiso 1 1 calc R
C11 C 0.8080(3) 0.6824(2) 0.5742(3) 0.0442(8) Uani 1 1 d .
H11 H 0.8736 0.6956 0.6118 0.059 Uiso 1 1 calc R
C12 C 0.7803(3) 0.7016(2) 0.4736(3) 0.0414(8) Uani 1 1 d .
H12 H 0.8281 0.7265 0.4416 0.055 Uiso 1 1 calc R
C13 C 0.6814(3) 0.68346(18) 0.4216(2) 0.0357(7) Uani 1 1 d .
H13 H 0.6623 0.6944 0.3534 0.047 Uiso 1 1 calc R
C14 C 0.6097(2) 0.64841(16) 0.4721(2) 0.0277(6) Uani 1 1 d .
C15 C 0.4330(3) 0.70006(18) 0.3879(2) 0.0362(7) Uani 1 1 d .
C16 C 0.4164(3) 0.7455(2) 0.4803(2) 0.0460(9) Uani 1 1 d .
H16A H 0.3875 0.7100 0.5229 0.069 Uiso 1 1 calc R
H16B H 0.3690 0.7892 0.4600 0.069 Uiso 1 1 calc R
H16C H 0.4822 0.7659 0.5162 0.069 Uiso 1 1 calc R
C17 C 0.4766(4) 0.7560(2) 0.3184(3) 0.0529(10) Uani 1 1 d .
H17A H 0.5394 0.7808 0.3547 0.079 Uiso 1 1 calc R
H17B H 0.4258 0.7964 0.2934 0.079 Uiso 1 1 calc R
H17C H 0.4922 0.7259 0.2633 0.079 Uiso 1 1 calc R
C18 C 0.3297(3) 0.6654(2) 0.3311(3) 0.0519(9) Uani 1 1 d .
H18A H 0.3414 0.6366 0.2735 0.078 Uiso 1 1 calc R
H18B H 0.2810 0.7081 0.3098 0.078 Uiso 1 1 calc R
H18C H 0.3017 0.6298 0.3742 0.078 Uiso 1 1 calc R
C19 C 0.5686(2) 0.58025(18) 0.1577(2) 0.0318(6) Uani 1 1 d .
H19 H 0.6309 0.5772 0.2050 0.042 Uiso 1 1 calc R
C20 C 0.5698(3) 0.6191(2) 0.0694(3) 0.0396(7) Uani 1 1 d .
H20 H 0.6302 0.6436 0.0579 0.053 Uiso 1 1 calc R
C21 C 0.4764(3) 0.6205(2) -0.0027(2) 0.0439(8) Uani 1 1 d .
H21 H 0.4747 0.6447 -0.0645 0.058 Uiso 1 1 calc R
C22 C 0.3881(3) 0.5866(2) 0.0172(2) 0.0409(7) Uani 1 1 d .
H22 H 0.3262 0.5875 -0.0308 0.054 Uiso 1 1 calc R
C23 C 0.3911(2) 0.54955(17) 0.1120(2) 0.0284(6) Uani 1 1 d .
C24 C 0.1977(2) 0.5165(2) 0.0847(3) 0.0405(8) Uani 1 1 d .
C25 C 0.1307(3) 0.4791(3) 0.1508(4) 0.0633(13) Uani 1 1 d .
H25A H 0.1530 0.4250 0.1662 0.095 Uiso 1 1 calc R
H25B H 0.0588 0.4794 0.1163 0.095 Uiso 1 1 calc R
H25C H 0.1379 0.5092 0.2118 0.095 Uiso 1 1 calc R
C26 C 0.1860(3) 0.4658(3) -0.0105(3) 0.0598(11) Uani 1 1 d .
H26A H 0.2235 0.4907 -0.0560 0.090 Uiso 1 1 calc R
H26B H 0.1133 0.4617 -0.0418 0.090 Uiso 1 1 calc R
H26C H 0.2139 0.4133 0.0065 0.090 Uiso 1 1 calc R
C27 C 0.1595(3) 0.6025(2) 0.0616(3) 0.0561(10) Uani 1 1 d .
H27A H 0.1690 0.6325 0.1228 0.084 Uiso 1 1 calc R
H27B H 0.0867 0.6019 0.0301 0.084 Uiso 1 1 calc R
H27C H 0.1990 0.6269 0.0174 0.084 Uiso 1 1 calc R

loop_
_atom_site_aniso_label
_atom_site_aniso_U_11
_atom_site_aniso_U_22
_atom_site_aniso_U_33
_atom_site_aniso_U_23
_atom_site_aniso_U_13
_atom_site_aniso_U_12
Ce1 0.02084(8) 0.02396(8) 0.02120(8) 0.00181(5) 0.00180(6) 0.00144(5)
N1 0.0343(13) 0.0294(12) 0.0252(11) -0.0037(9) 0.0053(10) -0.0014(10)
N2 0.0240(12) 0.0301(13) 0.0579(17) -0.0044(12) 0.0064(11) 0.0054(10)
N3 0.0328(12) 0.0305(12) 0.0259(11) 0.0010(10) 0.0031(10) -0.0031(10)
N4 0.0361(13) 0.0222(11) 0.0241(11) 0.0058(9) 0.0038(9) 0.0031(9)
N5 0.0233(11) 0.0284(12) 0.0257(11) 0.0010(9) 0.0023(9) -0.0019(9)
N6 0.0263(12) 0.0448(15) 0.0342(14) 0.0168(11) -0.0070(10) -0.0058(11)
O1 0.0237(10) 0.0251(10) 0.0434(12) -0.0026(8) 0.0029(9) 0.0040(8)
O2 0.0281(9) 0.0270(10) 0.0252(9) 0.0052(8) 0.0026(8) 0.0040(8)
O3 0.0256(10) 0.0371(11) 0.0310(11) 0.0130(9) -0.0005(8) -0.0025(8)
C1 0.0453(18) 0.0372(16) 0.0300(15) -0.0076(13) 0.0086(13) -0.0082(14)
C2 0.071(3) 0.0350(17) 0.0417(18) -0.0115(14) 0.0189(17) -0.0133(17)
C3 0.072(3) 0.0338(17) 0.049(2) -0.0087(15) 0.0253(19) 0.0053(17)
C4 0.0473(19) 0.0381(17) 0.0446(18) -0.0055(14) 0.0182(15) 0.0095(15)
C5 0.0356(15) 0.0312(15) 0.0288(14) 0.0006(11) 0.0101(12) 0.0047(12)
C6 0.0233(15) 0.0386(18) 0.076(3) 0.0052(17) 0.0048(15) 0.0049(13)
C7 0.056(3) 0.091(4) 0.094(4) 0.029(3) -0.022(3) -0.010(3)
C8 0.035(2) 0.063(3) 0.315(12) -0.048(5) -0.051(4) 0.005(2)
C9 0.061(3) 0.222(10) 0.123(6) 0.041(6) 0.047(4) -0.018(5)
C10 0.0383(17) 0.0464(18) 0.0292(15) 0.0003(13) 0.0020(13) -0.0116(14)
C11 0.0408(18) 0.050(2) 0.0400(18) -0.0065(15) 0.0050(14) -0.0162(16)
C12 0.0505(19) 0.0363(17) 0.0407(17) -0.0055(14) 0.0174(15) -0.0161(15)
C13 0.0528(19) 0.0288(15) 0.0269(14) -0.0005(12) 0.0116(13) -0.0057(13)
C14 0.0394(15) 0.0194(12) 0.0242(13) -0.0002(10) 0.0063(11) 0.0017(11)
C15 0.0535(19) 0.0260(14) 0.0283(14) 0.0044(11) 0.0066(13) 0.0143(13)
C16 0.071(2) 0.0332(17) 0.0350(17) 0.0032(13) 0.0139(16) 0.0219(16)
C17 0.081(3) 0.0393(19) 0.0403(18) 0.0160(15) 0.0180(18) 0.0224(19)
C18 0.050(2) 0.047(2) 0.051(2) 0.0014(17) -0.0083(17) 0.0245(17)
C19 0.0281(14) 0.0339(15) 0.0337(15) -0.0019(12) 0.0073(11) -0.0046(12)
C20 0.0415(17) 0.0357(16) 0.0457(18) 0.0031(14) 0.0189(14) -0.0072(14)
C21 0.067(2) 0.0335(16) 0.0307(16) 0.0083(13) 0.0078(15) -0.0036(16)
C22 0.0487(19) 0.0401(17) 0.0298(15) 0.0082(13) -0.0016(14) -0.0041(14)
C23 0.0286(14) 0.0295(14) 0.0246(13) 0.0038(11) -0.0003(11) -0.0026(11)
C24 0.0274(15) 0.0377(17) 0.0479(19) 0.0115(14) -0.0120(13) -0.0051(13)
C25 0.0259(17) 0.082(3) 0.075(3) 0.032(2) -0.0067(17) -0.0074(18)
C26 0.046(2) 0.054(2) 0.068(3) -0.006(2) -0.0147(19) -0.0100(18)
C27 0.0401(19) 0.042(2) 0.078(3) 0.0106(19) -0.0071(18) 0.0058(16)

loop_
_atom_type_symbol
_atom_type_description
_atom_type_scat_dispersion_real
_atom_type_scat_dispersion_imag
_atom_type_scat_source
C C 0.0033 0.0016 'International Tables Vol C Tables 4.2.6.8 and 6.1.1.4'
H H 0.0000 0.0000 'International Tables Vol C Tables 4.2.6.8 and 6.1.1.4'
N N 0.0061 0.0033 'International Tables Vol C Tables 4.2.6.8 and 6.1.1.4'
O O 0.0106 0.0060 'International Tables Vol C Tables 4.2.6.8 and 6.1.1.4'
Ce Ce -0.2486 2.6331 'International Tables Vol C Tables 4.2.6.8 and 6.1.1.4'

loop_
_geom_angle_atom_site_label_1
_geom_angle_atom_site_label_2
_geom_angle_atom_site_label_3
_geom_angle
_geom_angle_site_symmetry_1
_geom_angle_site_symmetry_3
O1 Ce1 O3 134.88(8) . .
O1 Ce1 O2 107.33(7) . .
O3 Ce1 O2 107.67(7) . .
O1 Ce1 O2 82.45(7) . 3_666
O3 Ce1 O2 136.59(7) . 3_666
O2 Ce1 O2 69.90(7) . 3_666
O1 Ce1 N1 62.33(7) . .
O3 Ce1 N1 93.09(8) . .
O2 Ce1 N1 155.98(7) . .
O2 Ce1 N1 86.78(7) 3_666 .
O1 Ce1 N5 79.64(7) . .
O3 Ce1 N5 61.64(7) . .
O2 Ce1 N5 111.18(7) . .
O2 Ce1 N5 161.48(7) 3_666 .
N1 Ce1 N5 89.06(8) . .
O1 Ce1 N4 88.91(7) . .
O3 Ce1 N4 107.03(7) . .
O2 Ce1 N4 31.70(7) . .
O2 Ce1 N4 92.16(7) 3_666 .
N1 Ce1 N4 151.13(8) . .
N5 Ce1 N4 82.87(7) . .
O1 Ce1 N3 129.84(7) . 3_666
O3 Ce1 N3 77.85(7) . 3_666
O2 Ce1 N3 89.38(7) . 3_666
O2 Ce1 N3 59.01(7) 3_666 3_666
N1 Ce1 N3 83.16(8) . 3_666
N5 Ce1 N3 138.26(7) . 3_666
N4 Ce1 N3 120.65(7) . 3_666
C1 N1 C5 118.3(3) . .
C1 N1 Ce1 124.4(2) . .
C5 N1 Ce1 115.97(18) . .
C5 N2 O1 117.0(2) . .
C5 N2 C6 128.4(3) . .
O1 N2 C6 114.3(2) . .
C14 N3 C10 117.5(3) . .
C14 N3 Ce1 120.40(19) . 3_666
C10 N3 Ce1 120.63(19) . 3_666
O2 N4 C14 110.4(2) . .
O2 N4 C15 108.3(2) . .
C14 N4 C15 116.7(2) . .
O2 N4 Ce1 64.01(12) . .
C14 N4 Ce1 114.36(16) . .
C15 N4 Ce1 127.16(18) . .
C19 N5 C23 119.0(2) . .
C19 N5 Ce1 123.08(19) . .
C23 N5 Ce1 117.88(18) . .
C23 N6 O3 116.5(2) . .
C23 N6 C24 127.2(3) . .
O3 N6 C24 116.3(2) . .
N2 O1 Ce1 125.36(16) . .
N4 O2 Ce1 84.29(13) . .
N4 O2 Ce1 131.23(15) . 3_666
Ce1 O2 Ce1 110.10(7) . 3_666
N6 O3 Ce1 127.26(16) . .
N1 C1 C2 124.9(3) . .
C1 C2 C3 116.7(3) . .
C4 C3 C2 121.2(3) . .
C3 C4 C5 119.8(3) . .
N2 C5 N1 115.3(3) . .
N2 C5 C4 125.5(3) . .
N1 C5 C4 119.2(3) . .
N2 C6 C9 109.4(4) . .
N2 C6 C8 108.7(3) . .
C9 C6 C8 107.3(6) . .
N2 C6 C7 111.5(3) . .
C9 C6 C7 111.6(5) . .
C8 C6 C7 108.2(5) . .
N3 C10 C11 124.0(3) . .
C10 C11 C12 118.1(3) . .
C13 C12 C11 119.1(3) . .
C12 C13 C14 119.4(3) . .
N3 C14 C13 121.6(3) . .
N3 C14 N4 117.8(2) . .
C13 C14 N4 120.4(3) . .
C17 C15 C16 110.1(3) . .
C17 C15 C18 108.8(3) . .
C16 C15 C18 110.3(3) . .
C17 C15 N4 111.0(3) . .
C16 C15 N4 109.6(2) . .
C18 C15 N4 107.0(3) . .
N5 C19 C20 124.1(3) . .
C19 C20 C21 117.3(3) . .
C22 C21 C20 120.3(3) . .
C21 C22 C23 119.7(3) . .
N6 C23 N5 115.7(2) . .
N6 C23 C22 124.7(3) . .
N5 C23 C22 119.6(3) . .
N6 C24 C25 108.3(3) . .
N6 C24 C26 109.8(3) . .
C25 C24 C26 107.9(3) . .
N6 C24 C27 110.9(3) . .
C25 C24 C27 107.8(3) . .
C26 C24 C27 111.9(3) . .

loop_
_geom_bond_atom_site_label_1
_geom_bond_atom_site_label_2
_geom_bond_distance
_geom_bond_site_symmetry_2
Ce1 O1 2.306(2) .
Ce1 O3 2.332(2) .
Ce1 O2 2.427(2) .
Ce1 O2 2.4624(18) 3_666
Ce1 N1 2.596(2) .
Ce1 N5 2.616(2) .
Ce1 N4 2.687(2) .
Ce1 N3 2.707(2) 3_666
N1 C1 1.347(4) .
N1 C5 1.372(4) .
N2 C5 1.338(4) .
N2 O1 1.370(3) .
N2 C6 1.486(4) .
N3 C14 1.339(4) .
N3 C10 1.349(4) .
N3 Ce1 2.707(2) 3_666
N4 O2 1.419(3) .
N4 C14 1.421(4) .
N4 C15 1.526(4) .
N5 C19 1.346(4) .
N5 C23 1.359(3) .
N6 C23 1.339(4) .
N6 O3 1.379(3) .
N6 C24 1.492(4) .
O2 Ce1 2.4624(18) 3_666
C1 C2 1.371(5) .
C2 C3 1.390(6) .
C3 C4 1.351(5) .
C4 C5 1.429(4) .
C6 C9 1.497(7) .
C6 C8 1.500(7) .
C6 C7 1.517(6) .
C10 C11 1.373(5) .
C11 C12 1.382(5) .
C12 C13 1.373(5) .
C13 C14 1.400(4) .
C15 C17 1.522(5) .
C15 C16 1.525(4) .
C15 C18 1.525(5) .
C19 C20 1.371(4) .
C20 C21 1.401(5) .
C21 C22 1.361(5) .
C22 C23 1.427(4) .
C24 C25 1.514(5) .
C24 C26 1.531(6) .
C24 C27 1.533(5) .
